data_7113316
loop_
_publ_author_name
'Felicitas Lips'
'Joshua D. Queen'
'James C. Fettinger'
'Philip P. Power'

_publ_section_title
;
 Unusual coordination of tetrylenes to molybdenum carbonyl fragments
;
_journal_name_full Chem.Commun.
_journal_page_first 5561
_journal_paper_doi 10.1039/C4CC00999A
_journal_volume 50
_journal_year 2014
_chemical_formula_moiety 'C55 H58 Ge Mo O4 S2'
_chemical_formula_sum 'C55 H58 Ge Mo O4 S2'
_chemical_formula_weight 1015.66
_chemical_name_systematic
; 
 ? 
;
_space_group_crystal_system monoclinic
_space_group_IT_number 14
_space_group_name_Hall '-P 2ybc'
_space_group_name_H-M_alt 'P 1 21/c 1'
_symmetry_space_group_name_Hall '-P 2ybc'
_symmetry_space_group_name_H-M 'P 1 21/c 1'
_atom_sites_solution_hydrogens geom
_audit_creation_method SHELXL-2012
_cell_angle_alpha 90
_cell_angle_beta 109.3022(6)
_cell_angle_gamma 90
_cell_formula_units_Z 4
_cell_length_a 15.8239(2)
_cell_length_b 13.6512(2)
_cell_length_c 23.5101(4)
_cell_measurement_reflns_used 3852
_cell_measurement_temperature 90(2)
_cell_measurement_theta_max 71.42
_cell_measurement_theta_min 21.35
_cell_volume 4793.07(12)
_computing_cell_refinement 'SAINT (8.27b) (Bruker, 2012)'
_computing_data_collection 'Apex2 (2013.6-2) (Bruker, 2013)'
_computing_data_reduction 'SAINT (8.27b) (Bruker, 2012)'
_computing_molecular_graphics 'Bruker SHELXTL'
_computing_publication_material 'Bruker SHELXTL'
_computing_structure_refinement 'SHELXL-2012 (Sheldrick, 2012)'
_computing_structure_solution 'SHELXT (Sheldrick, 2013)'
_diffrn_ambient_temperature 90(2)
_diffrn_measured_fraction_theta_full 0.993
_diffrn_measured_fraction_theta_max 0.979
_diffrn_measurement_device_type 'Bruker APEX-II CCD'
_diffrn_measurement_method '\f and \w scans'
_diffrn_radiation_type CuK\a
_diffrn_radiation_wavelength 1.54178
_diffrn_reflns_av_unetI/netI 0.0480
_diffrn_reflns_Laue_measured_fraction_full 0.993
_diffrn_reflns_Laue_measured_fraction_max 0.979
_diffrn_reflns_limit_h_max 18
_diffrn_reflns_limit_h_min -19
_diffrn_reflns_limit_k_max 16
_diffrn_reflns_limit_k_min 0
_diffrn_reflns_limit_l_max 28
_diffrn_reflns_limit_l_min 0
_diffrn_reflns_number 9147
_diffrn_reflns_point_group_measured_fraction_full 0.993
_diffrn_reflns_point_group_measured_fraction_max 0.979
_diffrn_reflns_theta_full 67.679
_diffrn_reflns_theta_max 71.477
_diffrn_reflns_theta_min 2.959
_exptl_absorpt_coefficient_mu 4.083
_exptl_absorpt_correction_T_max 0.6897
_exptl_absorpt_correction_T_min 0.4974
_exptl_absorpt_correction_type multi-scan
_exptl_absorpt_process_details 'TWINABS V2012/1 (Sheldrick, 2012)'
_exptl_crystal_colour Red
_exptl_crystal_density_diffrn 1.407
_exptl_crystal_description Block
_exptl_crystal_F_000 2104
_exptl_crystal_size_max 0.181
_exptl_crystal_size_mid 0.109
_exptl_crystal_size_min 0.102
_refine_diff_density_max 1.677
_refine_diff_density_min -1.147
_refine_diff_density_rms 0.118
_refine_ls_extinction_method none
_refine_ls_goodness_of_fit_ref 1.049
_refine_ls_hydrogen_treatment constr
_refine_ls_matrix_type full
_refine_ls_number_parameters 581
_refine_ls_number_reflns 9147
_refine_ls_number_restraints 0
_refine_ls_restrained_S_all 1.049
_refine_ls_R_factor_all 0.0605
_refine_ls_R_factor_gt 0.0519
_refine_ls_shift/su_max 0.002
_refine_ls_shift/su_mean 0.000
_refine_ls_structure_factor_coef Fsqd
_refine_ls_weighting_details
; 
 w=1/[\s^2^(Fo^2^)+(0.1071P)^2^+3.1223P] 
 where P=(Fo^2^+2Fc^2^)/3 
;
_refine_ls_weighting_scheme calc
_refine_ls_wR_factor_gt 0.1491
_refine_ls_wR_factor_ref 0.1579
_reflns_Friedel_coverage 0.000
_reflns_number_gt 7795
_reflns_number_total 9147
_reflns_threshold_expression 'I > 2\s(I)'
_cod_data_source_file c4cc00999a2.cif
_cod_data_source_block fl134tw351_compound3
_cod_original_cell_volume 4793.06(12)
_cod_database_code 7113316
_shelx_space_group_comment
; 
The symmetry employed for this shelxl refinement is uniquely defined 
by the following loop, which should always be used as a source of 
symmetry information in preference to the above space-group names. 
They are only intended as comments. 
;
_shelx_estimated_absorpt_t_min 0.525
_shelx_estimated_absorpt_t_max 0.681
_shelxl_version_number 2012-9

loop_
_space_group_symop_operation_xyz
'x, y, z'
'-x, y+1/2, -z+1/2'
'-x, -y, -z'
'x, -y-1/2, z-1/2'

loop_
_atom_site_label
_atom_site_type_symbol
_atom_site_fract_x
_atom_site_fract_y
_atom_site_fract_z
_atom_site_U_iso_or_equiv
_atom_site_adp_type
_atom_site_occupancy
_atom_site_site_symmetry_order
_atom_site_calc_flag
_atom_site_refinement_flags_posn
_atom_site_refinement_flags_adp
Mo1 Mo 0.15148(2) 0.47293(2) 0.88898(2) 0.02689(17) Uani 1 1 d . .
Ge1 Ge 0.27003(3) 0.49373(3) 0.82930(2) 0.02687(18) Uani 1 1 d . .
S1 S 0.31318(6) 0.53936(6) 0.93500(4) 0.0230(2) Uani 1 1 d . .
S2 S 0.26496(6) 0.34029(6) 0.87777(4) 0.0240(2) Uani 1 1 d . .
C1 C 0.0945(3) 0.5944(4) 0.90209(19) 0.0403(10) Uani 1 1 d . .
O1 O 0.0605(3) 0.6699(3) 0.90301(16) 0.0538(9) Uani 1 1 d . .
C2 C 0.0373(3) 0.4001(4) 0.86082(18) 0.0382(10) Uani 1 1 d . .
O2 O -0.0316(2) 0.3614(3) 0.84363(15) 0.0542(10) Uani 1 1 d . .
C3 C 0.1013(3) 0.5298(3) 0.80880(19) 0.0320(9) Uani 1 1 d . .
O3 O 0.0621(2) 0.5683(2) 0.76340(13) 0.0407(7) Uani 1 1 d . .
C4 C 0.3138(2) 0.6703(3) 0.94526(16) 0.0234(7) Uani 1 1 d . .
O4 O 0.1698(2) 0.4108(3) 0.98179(13) 0.0404(7) Uani 1 1 d . .
C5 C 0.3230(2) 0.7355(3) 0.90178(16) 0.0246(7) Uani 1 1 d . .
C6 C 0.3182(3) 0.8365(3) 0.91141(17) 0.0267(8) Uani 1 1 d . .
H6 H 0.3226 0.8812 0.8815 0.032 Uiso 1 1 calc R U
C7 C 0.3072(3) 0.8722(3) 0.96379(18) 0.0294(8) Uani 1 1 d . .
H7 H 0.3021 0.9406 0.9693 0.035 Uiso 1 1 calc R U
C8 C 0.3036(3) 0.8064(3) 1.00788(17) 0.0288(8) Uani 1 1 d . .
H8 H 0.2977 0.8308 1.0442 0.035 Uiso 1 1 calc R U
C9 C 0.3085(2) 0.7055(3) 1.00032(16) 0.0246(7) Uani 1 1 d . .
C10 C 0.3424(3) 0.7065(3) 0.84587(16) 0.0235(7) Uani 1 1 d . .
C11 C 0.4287(3) 0.6736(3) 0.85066(16) 0.0246(7) Uani 1 1 d . .
C12 C 0.4500(3) 0.6603(3) 0.79804(17) 0.0272(8) Uani 1 1 d . .
H12 H 0.5085 0.6389 0.8010 0.033 Uiso 1 1 calc R U
C13 C 0.3875(3) 0.6776(3) 0.74127(17) 0.0299(8) Uani 1 1 d . .
C14 C 0.3021(3) 0.7078(3) 0.73729(17) 0.0309(8) Uani 1 1 d . .
H14 H 0.2585 0.7175 0.6987 0.037 Uiso 1 1 calc R U
C15 C 0.2787(3) 0.7244(3) 0.78929(16) 0.0264(8) Uani 1 1 d . .
C16 C 0.4997(3) 0.6551(3) 0.91055(17) 0.0274(8) Uani 1 1 d . .
H16A H 0.5588 0.6550 0.9055 0.041 Uiso 1 1 calc R U
H16B H 0.4891 0.5915 0.9263 0.041 Uiso 1 1 calc R U
H16C H 0.4976 0.7069 0.9389 0.041 Uiso 1 1 calc R U
C17 C 0.4137(3) 0.6668(3) 0.68513(19) 0.0368(10) Uani 1 1 d . .
H17A H 0.3898 0.6050 0.6649 0.055 Uiso 1 1 calc R U
H17B H 0.4791 0.6666 0.6964 0.055 Uiso 1 1 calc R U
H17C H 0.3891 0.7216 0.6578 0.055 Uiso 1 1 calc R U
C18 C 0.1865(3) 0.7627(3) 0.78230(18) 0.0328(9) Uani 1 1 d . .
H18A H 0.1686 0.7405 0.8163 0.049 Uiso 1 1 calc R U
H18B H 0.1437 0.7381 0.7446 0.049 Uiso 1 1 calc R U
H18C H 0.1871 0.8345 0.7814 0.049 Uiso 1 1 calc R U
C19 C 0.3177(3) 0.6446(3) 1.05512(16) 0.0255(7) Uani 1 1 d . .
C20 C 0.2473(3) 0.6370(3) 1.07946(16) 0.0267(8) Uani 1 1 d . .
C21 C 0.2654(3) 0.5942(3) 1.13670(17) 0.0295(8) Uani 1 1 d . .
H21 H 0.2181 0.5884 1.1530 0.035 Uiso 1 1 calc R U
C22 C 0.3497(3) 0.5603(3) 1.17031(17) 0.0313(8) Uani 1 1 d . .
C23 C 0.4179(3) 0.5668(3) 1.14520(17) 0.0296(8) Uani 1 1 d . .
H23 H 0.4757 0.5425 1.1672 0.036 Uiso 1 1 calc R U
C24 C 0.4032(3) 0.6086(3) 1.08802(16) 0.0259(7) Uani 1 1 d . .
C25 C 0.1544(3) 0.6724(3) 1.04713(18) 0.0320(8) Uani 1 1 d . .
H25A H 0.1566 0.7267 1.0203 0.048 Uiso 1 1 calc R U
H25B H 0.1270 0.6951 1.0766 0.048 Uiso 1 1 calc R U
H25C H 0.1186 0.6188 1.0233 0.048 Uiso 1 1 calc R U
C26 C 0.3675(4) 0.5206(4) 1.2330(2) 0.0416(11) Uani 1 1 d . .
H26A H 0.3428 0.5656 1.2559 0.062 Uiso 1 1 calc R U
H26B H 0.4322 0.5142 1.2532 0.062 Uiso 1 1 calc R U
H26C H 0.3391 0.4563 1.2306 0.062 Uiso 1 1 calc R U
C27 C 0.4811(3) 0.6186(3) 1.06527(17) 0.0297(8) Uani 1 1 d . .
H27A H 0.5370 0.6067 1.0984 0.044 Uiso 1 1 calc R U
H27B H 0.4819 0.6848 1.0494 0.044 Uiso 1 1 calc R U
H27C H 0.4752 0.5706 1.0331 0.044 Uiso 1 1 calc R U
C31 C 0.2220(2) 0.2379(3) 0.82915(16) 0.0232(7) Uani 1 1 d . .
C32 C 0.2307(3) 0.1464(3) 0.85877(16) 0.0262(8) Uani 1 1 d . .
C33 C 0.1942(3) 0.0633(3) 0.82582(18) 0.0316(8) Uani 1 1 d . .
H33 H 0.1985 0.0024 0.8461 0.038 Uiso 1 1 calc R U
C34 C 0.1517(3) 0.0670(3) 0.76413(18) 0.0315(8) Uani 1 1 d . .
H34 H 0.1253 0.0099 0.7424 0.038 Uiso 1 1 calc R U
C35 C 0.1483(3) 0.1558(3) 0.73460(18) 0.0313(8) Uani 1 1 d . .
H35 H 0.1215 0.1581 0.6920 0.038 Uiso 1 1 calc R U
C36 C 0.1832(3) 0.2418(3) 0.76568(16) 0.0260(8) Uani 1 1 d . .
C37 C 0.2837(3) 0.1360(3) 0.92413(17) 0.0258(7) Uani 1 1 d . .
C38 C 0.3768(3) 0.1256(3) 0.94072(17) 0.0266(8) Uani 1 1 d . .
C39 C 0.4271(3) 0.1138(3) 1.00097(17) 0.0293(8) Uani 1 1 d . .
H39 H 0.4903 0.1080 1.0121 0.035 Uiso 1 1 calc R U
C40 C 0.3870(3) 0.1104(3) 1.04572(17) 0.0296(8) Uani 1 1 d . .
C41 C 0.2942(3) 0.1178(3) 1.02796(17) 0.0307(8) Uani 1 1 d . .
H41 H 0.2658 0.1140 1.0578 0.037 Uiso 1 1 calc R U
C42 C 0.2418(3) 0.1306(3) 0.96826(18) 0.0305(8) Uani 1 1 d . .
C43 C 0.4234(3) 0.1279(3) 0.89404(18) 0.0327(9) Uani 1 1 d . .
H43A H 0.4881 0.1212 0.9140 0.049 Uiso 1 1 calc R U
H43B H 0.4106 0.1902 0.8722 0.049 Uiso 1 1 calc R U
H43C H 0.4016 0.0736 0.8656 0.049 Uiso 1 1 calc R U
C44 C 0.4436(3) 0.0997(3) 1.11112(17) 0.0335(9) Uani 1 1 d . .
H44A H 0.5070 0.1071 1.1152 0.050 Uiso 1 1 calc R U
H44B H 0.4339 0.0348 1.1256 0.050 Uiso 1 1 calc R U
H44C H 0.4268 0.1502 1.1350 0.050 Uiso 1 1 calc R U
C45 C 0.1416(3) 0.1385(4) 0.9504(2) 0.0425(10) Uani 1 1 d . .
H45A H 0.1241 0.1397 0.9866 0.064 Uiso 1 1 calc R U
H45B H 0.1139 0.0821 0.9254 0.064 Uiso 1 1 calc R U
H45C H 0.1216 0.1990 0.9274 0.064 Uiso 1 1 calc R U
C46 C 0.1799(3) 0.3316(3) 0.72797(15) 0.0259(8) Uani 1 1 d . .
C47 C 0.0973(3) 0.3759(3) 0.69823(18) 0.0320(8) Uani 1 1 d . .
C48 C 0.0936(3) 0.4517(3) 0.65745(19) 0.0364(9) Uani 1 1 d . .
H48 H 0.0378 0.4827 0.6376 0.044 Uiso 1 1 calc R U
C49 C 0.1694(3) 0.4829(3) 0.64517(19) 0.0364(10) Uani 1 1 d . .
C50 C 0.2498(3) 0.4379(3) 0.67519(17) 0.0322(9) Uani 1 1 d . .
H50 H 0.3022 0.4596 0.6677 0.039 Uiso 1 1 calc R U
C51 C 0.2572(3) 0.3618(3) 0.71605(17) 0.0301(8) Uani 1 1 d . .
C52 C 0.0119(3) 0.3446(3) 0.70777(19) 0.0358(9) Uani 1 1 d . .
H52A H -0.0257 0.4022 0.7063 0.054 Uiso 1 1 calc R U
H52B H 0.0260 0.3128 0.7472 0.054 Uiso 1 1 calc R U
H52C H -0.0201 0.2985 0.6760 0.054 Uiso 1 1 calc R U
C53 C 0.1620(4) 0.5638(4) 0.6000(2) 0.0475(12) Uani 1 1 d . .
H53A H 0.1331 0.5385 0.5591 0.071 Uiso 1 1 calc R U
H53B H 0.2220 0.5880 0.6038 0.071 Uiso 1 1 calc R U
H53C H 0.1261 0.6176 0.6077 0.071 Uiso 1 1 calc R U
C54 C 0.3462(3) 0.3122(3) 0.74507(18) 0.0334(9) Uani 1 1 d . .
H54A H 0.3905 0.3395 0.7286 0.050 Uiso 1 1 calc R U
H54B H 0.3399 0.2417 0.7368 0.050 Uiso 1 1 calc R U
H54C H 0.3660 0.3232 0.7887 0.050 Uiso 1 1 calc R U
C61 C 0.0931(4) 0.3934(4) 1.0008(2) 0.0479(12) Uani 1 1 d . .
H61A H 0.0628 0.3317 0.9831 0.058 Uiso 1 1 calc R U
H61B H 0.0497 0.4479 0.9878 0.058 Uiso 1 1 calc R U
C62 C 0.1275(4) 0.3866(4) 1.0677(2) 0.0539(13) Uani 1 1 d . .
H62A H 0.0891 0.3439 1.0828 0.065 Uiso 1 1 calc R U
H62B H 0.1318 0.4520 1.0866 0.065 Uiso 1 1 calc R U
C63 C 0.2214(4) 0.3407(4) 1.0795(2) 0.0480(12) Uani 1 1 d . .
H63A H 0.2628 0.3596 1.1197 0.058 Uiso 1 1 calc R U
H63B H 0.2177 0.2684 1.0769 0.058 Uiso 1 1 calc R U
C64 C 0.2515(3) 0.3831(3) 1.0297(2) 0.0391(10) Uani 1 1 d . .
H64A H 0.2902 0.4411 1.0444 0.047 Uiso 1 1 calc R U
H64B H 0.2853 0.3338 1.0151 0.047 Uiso 1 1 calc R U

loop_
_atom_site_aniso_label
_atom_site_aniso_U_11
_atom_site_aniso_U_22
_atom_site_aniso_U_33
_atom_site_aniso_U_23
_atom_site_aniso_U_13
_atom_site_aniso_U_12
Mo1 0.0257(2) 0.0304(3) 0.02718(18) -0.00353(11) 0.01221(15) 0.00044(11)
Ge1 0.0350(3) 0.0236(3) 0.0255(2) -0.00028(16) 0.0148(2) -0.00018(17)
S1 0.0272(5) 0.0205(5) 0.0246(4) -0.0019(3) 0.0130(3) -0.0006(3)
S2 0.0280(5) 0.0221(5) 0.0250(4) -0.0009(3) 0.0130(3) -0.0018(3)
C1 0.046(3) 0.044(3) 0.034(2) -0.0050(19) 0.0177(19) 0.007(2)
O1 0.064(2) 0.050(2) 0.0466(18) -0.0036(16) 0.0171(17) 0.0258(18)
C2 0.032(2) 0.054(3) 0.0307(19) -0.0034(19) 0.0136(17) -0.0062(19)
O2 0.041(2) 0.084(3) 0.0393(17) -0.0099(17) 0.0165(15) -0.0265(19)
C3 0.030(2) 0.035(2) 0.033(2) -0.0103(17) 0.0130(17) -0.0007(16)
O3 0.0431(18) 0.0421(18) 0.0323(15) 0.0030(13) 0.0063(13) 0.0046(14)
C4 0.0250(18) 0.0207(17) 0.0270(17) 0.0005(14) 0.0118(14) -0.0002(13)
O4 0.0345(16) 0.054(2) 0.0362(15) 0.0007(14) 0.0165(13) -0.0039(14)
C5 0.0257(18) 0.0255(18) 0.0266(17) 0.0016(14) 0.0139(14) 0.0022(14)
C6 0.032(2) 0.0211(18) 0.0308(18) 0.0030(14) 0.0150(16) 0.0000(14)
C7 0.035(2) 0.0205(18) 0.037(2) -0.0010(15) 0.0173(17) 0.0036(15)
C8 0.032(2) 0.029(2) 0.0293(18) -0.0035(15) 0.0156(16) 0.0006(15)
C9 0.0254(18) 0.0259(19) 0.0252(17) -0.0004(14) 0.0120(14) -0.0001(14)
C10 0.0294(19) 0.0177(16) 0.0269(17) 0.0010(13) 0.0138(15) -0.0013(13)
C11 0.032(2) 0.0188(17) 0.0288(17) 0.0001(14) 0.0174(15) -0.0022(14)
C12 0.032(2) 0.0222(18) 0.0336(19) 0.0024(15) 0.0198(16) 0.0017(14)
C13 0.040(2) 0.0272(19) 0.0276(18) 0.0052(15) 0.0183(17) 0.0032(16)
C14 0.041(2) 0.028(2) 0.0252(17) 0.0031(15) 0.0136(16) 0.0021(16)
C15 0.033(2) 0.0214(18) 0.0278(18) 0.0023(14) 0.0140(15) 0.0018(14)
C16 0.0277(19) 0.0268(19) 0.0316(18) 0.0016(15) 0.0148(15) 0.0023(14)
C17 0.052(3) 0.034(2) 0.034(2) 0.0053(17) 0.027(2) 0.0075(19)
C18 0.034(2) 0.033(2) 0.0339(19) 0.0036(16) 0.0144(17) 0.0067(16)
C19 0.033(2) 0.0220(17) 0.0252(17) -0.0028(14) 0.0147(15) -0.0033(14)
C20 0.034(2) 0.0239(18) 0.0256(17) -0.0076(14) 0.0144(15) -0.0011(15)
C21 0.037(2) 0.0279(19) 0.0296(18) -0.0007(15) 0.0189(16) 0.0012(16)
C22 0.039(2) 0.029(2) 0.0275(18) -0.0021(16) 0.0137(16) -0.0001(16)
C23 0.035(2) 0.0273(19) 0.0271(18) -0.0023(15) 0.0115(16) 0.0023(15)
C24 0.032(2) 0.0211(17) 0.0277(17) -0.0037(14) 0.0139(15) 0.0003(14)
C25 0.032(2) 0.038(2) 0.0312(19) -0.0018(17) 0.0172(17) 0.0022(16)
C26 0.055(3) 0.042(3) 0.033(2) 0.0050(18) 0.022(2) 0.004(2)
C27 0.029(2) 0.031(2) 0.0306(18) -0.0006(16) 0.0119(16) 0.0013(15)
C31 0.0211(17) 0.0236(18) 0.0280(17) -0.0021(14) 0.0122(14) -0.0027(13)
C32 0.0282(19) 0.0273(19) 0.0262(17) -0.0023(14) 0.0131(15) -0.0022(14)
C33 0.035(2) 0.026(2) 0.037(2) 0.0005(16) 0.0157(17) -0.0003(16)
C34 0.038(2) 0.0242(19) 0.033(2) -0.0055(16) 0.0126(17) -0.0038(16)
C35 0.035(2) 0.033(2) 0.0279(18) -0.0042(16) 0.0121(16) -0.0048(16)
C36 0.0286(19) 0.0277(19) 0.0261(17) -0.0030(15) 0.0149(15) -0.0016(14)
C37 0.034(2) 0.0170(16) 0.0298(18) -0.0003(14) 0.0147(16) -0.0020(14)
C38 0.031(2) 0.0221(18) 0.0293(18) 0.0006(14) 0.0140(15) -0.0011(14)
C39 0.033(2) 0.0262(19) 0.0298(19) 0.0011(15) 0.0125(16) -0.0009(15)
C40 0.039(2) 0.0230(19) 0.0292(18) 0.0026(15) 0.0151(17) -0.0012(15)
C41 0.040(2) 0.029(2) 0.0286(18) 0.0025(15) 0.0192(17) 0.0010(16)
C42 0.035(2) 0.028(2) 0.0333(19) 0.0004(16) 0.0178(17) 0.0012(16)
C43 0.034(2) 0.037(2) 0.0315(19) -0.0022(17) 0.0170(17) -0.0001(17)
C44 0.038(2) 0.035(2) 0.0284(19) 0.0016(16) 0.0126(17) -0.0024(17)
C45 0.037(2) 0.057(3) 0.038(2) 0.004(2) 0.0182(19) 0.002(2)
C46 0.033(2) 0.0281(19) 0.0195(15) -0.0020(14) 0.0119(14) -0.0030(15)
C47 0.034(2) 0.034(2) 0.0295(18) 0.0015(16) 0.0135(16) 0.0000(16)
C48 0.038(2) 0.039(2) 0.032(2) 0.0044(18) 0.0127(18) 0.0047(18)
C49 0.049(3) 0.034(2) 0.029(2) 0.0009(17) 0.0165(19) -0.0032(18)
C50 0.039(2) 0.036(2) 0.0261(18) -0.0022(16) 0.0177(16) -0.0071(17)
C51 0.038(2) 0.031(2) 0.0257(17) -0.0044(15) 0.0167(16) -0.0022(16)
C52 0.033(2) 0.040(2) 0.036(2) 0.0027(18) 0.0152(18) -0.0015(17)
C53 0.060(3) 0.044(3) 0.043(2) 0.014(2) 0.024(2) 0.002(2)
C54 0.032(2) 0.039(2) 0.0337(19) -0.0033(17) 0.0168(17) 0.0005(17)
C61 0.053(3) 0.052(3) 0.051(3) -0.005(2) 0.033(2) -0.006(2)
C62 0.060(3) 0.058(3) 0.052(3) -0.002(2) 0.030(3) -0.007(3)
C63 0.069(4) 0.042(3) 0.040(2) -0.002(2) 0.027(2) -0.008(2)
C64 0.046(3) 0.034(2) 0.038(2) -0.0008(18) 0.0153(19) -0.0008(18)

loop_
_atom_type_symbol
_atom_type_description
_atom_type_scat_dispersion_real
_atom_type_scat_dispersion_imag
_atom_type_scat_source
C C 0.0181 0.0091 'International Tables Vol C Tables 4.2.6.8 and 6.1.1.4'
H H 0.0000 0.0000 'International Tables Vol C Tables 4.2.6.8 and 6.1.1.4'
S S 0.3331 0.5567 'International Tables Vol C Tables 4.2.6.8 and 6.1.1.4'
Ge Ge -1.0885 0.8855 'International Tables Vol C Tables 4.2.6.8 and 6.1.1.4'
Mo Mo -0.0483 2.7339 'International Tables Vol C Tables 4.2.6.8 and 6.1.1.4'
O O 0.0492 0.0322 'International Tables Vol C Tables 4.2.6.8 and 6.1.1.4'

loop_
_geom_angle_atom_site_label_1
_geom_angle_atom_site_label_2
_geom_angle_atom_site_label_3
_geom_angle
C3 Mo1 C1 75.73(17)
C3 Mo1 C2 80.85(18)
C1 Mo1 C2 93.5(2)
C3 Mo1 O4 163.96(14)
C1 Mo1 O4 94.84(15)
C2 Mo1 O4 86.91(15)
C3 Mo1 S1 107.16(13)
C1 Mo1 S1 94.61(15)
C2 Mo1 S1 169.81(15)
O4 Mo1 S1 86.26(8)
C3 Mo1 S2 104.55(12)
C1 Mo1 S2 164.86(15)
C2 Mo1 S2 101.52(14)
O4 Mo1 S2 87.96(9)
S1 Mo1 S2 70.69(3)
C3 Mo1 Ge1 65.60(12)
C1 Mo1 Ge1 115.27(14)
C2 Mo1 Ge1 126.43(12)
O4 Mo1 Ge1 130.43(8)
S1 Mo1 Ge1 54.61(2)
S2 Mo1 Ge1 53.49(2)
S2 Ge1 S1 77.31(3)
S2 Ge1 Mo1 61.56(2)
S1 Ge1 Mo1 60.32(2)
C4 S1 Ge1 112.22(12)
C4 S1 Mo1 111.32(12)
Ge1 S1 Mo1 65.06(2)
C31 S2 Ge1 116.33(12)
C31 S2 Mo1 118.35(12)
Ge1 S2 Mo1 64.95(2)
O1 C1 Mo1 171.8(4)
O2 C2 Mo1 176.9(5)
O3 C3 Mo1 170.9(3)
C5 C4 C9 120.4(3)
C5 C4 S1 122.0(3)
C9 C4 S1 117.5(3)
C61 O4 C64 109.8(3)
C61 O4 Mo1 120.4(3)
C64 O4 Mo1 129.8(2)
C4 C5 C6 118.9(3)
C4 C5 C10 125.0(3)
C6 C5 C10 116.0(3)
C7 C6 C5 121.2(3)
C7 C6 H6 119.4
C5 C6 H6 119.4
C8 C7 C6 118.9(4)
C8 C7 H7 120.5
C6 C7 H7 120.5
C7 C8 C9 121.8(3)
C7 C8 H8 119.1
C9 C8 H8 119.1
C8 C9 C4 118.5(3)
C8 C9 C19 115.6(3)
C4 C9 C19 125.6(3)
C15 C10 C11 120.5(3)
C15 C10 C5 119.7(3)
C11 C10 C5 119.3(3)
C12 C11 C10 118.9(4)
C12 C11 C16 118.8(3)
C10 C11 C16 122.3(3)
C13 C12 C11 121.5(4)
C13 C12 H12 119.2
C11 C12 H12 119.2
C14 C13 C12 118.9(3)
C14 C13 C17 120.7(4)
C12 C13 C17 120.4(4)
C13 C14 C15 121.3(4)
C13 C14 H14 119.3
C15 C14 H14 119.3
C10 C15 C14 118.9(4)
C10 C15 C18 122.1(3)
C14 C15 C18 119.0(4)
C11 C16 H16A 109.5
C11 C16 H16B 109.5
H16A C16 H16B 109.5
C11 C16 H16C 109.5
H16A C16 H16C 109.5
H16B C16 H16C 109.5
C13 C17 H17A 109.5
C13 C17 H17B 109.5
H17A C17 H17B 109.5
C13 C17 H17C 109.5
H17A C17 H17C 109.5
H17B C17 H17C 109.5
C15 C18 H18A 109.5
C15 C18 H18B 109.5
H18A C18 H18B 109.5
C15 C18 H18C 109.5
H18A C18 H18C 109.5
H18B C18 H18C 109.5
C24 C19 C20 119.6(3)
C24 C19 C9 118.0(3)
C20 C19 C9 121.5(3)
C21 C20 C19 118.6(4)
C21 C20 C25 118.4(3)
C19 C20 C25 123.0(3)
C22 C21 C20 122.5(4)
C22 C21 H21 118.7
C20 C21 H21 118.7
C21 C22 C23 118.1(3)
C21 C22 C26 120.7(4)
C23 C22 C26 121.1(4)
C22 C23 C24 121.6(4)
C22 C23 H23 119.2
C24 C23 H23 119.2
C19 C24 C23 119.5(3)
C19 C24 C27 121.7(3)
C23 C24 C27 118.7(4)
C20 C25 H25A 109.5
C20 C25 H25B 109.5
H25A C25 H25B 109.5
C20 C25 H25C 109.5
H25A C25 H25C 109.5
H25B C25 H25C 109.5
C22 C26 H26A 109.5
C22 C26 H26B 109.5
H26A C26 H26B 109.5
C22 C26 H26C 109.5
H26A C26 H26C 109.5
H26B C26 H26C 109.5
C24 C27 H27A 109.5
C24 C27 H27B 109.5
H27A C27 H27B 109.5
C24 C27 H27C 109.5
H27A C27 H27C 109.5
H27B C27 H27C 109.5
C32 C31 C36 119.4(3)
C32 C31 S2 114.8(3)
C36 C31 S2 125.7(3)
C33 C32 C31 119.5(3)
C33 C32 C37 119.0(3)
C31 C32 C37 121.4(3)
C34 C33 C32 121.6(4)
C34 C33 H33 119.2
C32 C33 H33 119.2
C33 C34 C35 118.8(4)
C33 C34 H34 120.6
C35 C34 H34 120.6
C34 C35 C36 121.9(4)
C34 C35 H35 119.0
C36 C35 H35 119.0
C35 C36 C31 118.6(3)
C35 C36 C46 116.5(3)
C31 C36 C46 124.9(3)
C38 C37 C42 119.9(4)
C38 C37 C32 118.5(3)
C42 C37 C32 121.5(4)
C39 C38 C37 119.5(3)
C39 C38 C43 119.5(4)
C37 C38 C43 121.1(3)
C38 C39 C40 121.6(4)
C38 C39 H39 119.2
C40 C39 H39 119.2
C41 C40 C39 117.9(4)
C41 C40 C44 121.7(3)
C39 C40 C44 120.4(4)
C42 C41 C40 122.1(3)
C42 C41 H41 118.9
C40 C41 H41 118.9
C41 C42 C37 119.0(4)
C41 C42 C45 121.0(3)
C37 C42 C45 120.0(4)
C38 C43 H43A 109.5
C38 C43 H43B 109.5
H43A C43 H43B 109.5
C38 C43 H43C 109.5
H43A C43 H43C 109.5
H43B C43 H43C 109.5
C40 C44 H44A 109.5
C40 C44 H44B 109.5
H44A C44 H44B 109.5
C40 C44 H44C 109.5
H44A C44 H44C 109.5
H44B C44 H44C 109.5
C42 C45 H45A 109.5
C42 C45 H45B 109.5
H45A C45 H45B 109.5
C42 C45 H45C 109.5
H45A C45 H45C 109.5
H45B C45 H45C 109.5
C47 C46 C51 120.3(4)
C47 C46 C36 119.5(3)
C51 C46 C36 119.5(4)
C48 C47 C46 118.9(4)
C48 C47 C52 118.4(4)
C46 C47 C52 122.6(4)
C49 C48 C47 121.6(4)
C49 C48 H48 119.2
C47 C48 H48 119.2
C50 C49 C48 118.1(4)
C50 C49 C53 122.0(4)
C48 C49 C53 119.9(4)
C49 C50 C51 122.6(4)
C49 C50 H50 118.7
C51 C50 H50 118.7
C50 C51 C46 118.4(4)
C50 C51 C54 120.0(4)
C46 C51 C54 121.6(4)
C47 C52 H52A 109.5
C47 C52 H52B 109.5
H52A C52 H52B 109.5
C47 C52 H52C 109.5
H52A C52 H52C 109.5
H52B C52 H52C 109.5
C49 C53 H53A 109.5
C49 C53 H53B 109.5
H53A C53 H53B 109.5
C49 C53 H53C 109.5
H53A C53 H53C 109.5
H53B C53 H53C 109.5
C51 C54 H54A 109.5
C51 C54 H54B 109.5
H54A C54 H54B 109.5
C51 C54 H54C 109.5
H54A C54 H54C 109.5
H54B C54 H54C 109.5
O4 C61 C62 106.6(4)
O4 C61 H61A 110.4
C62 C61 H61A 110.4
O4 C61 H61B 110.4
C62 C61 H61B 110.4
H61A C61 H61B 108.6
C61 C62 C63 102.1(4)
C61 C62 H62A 111.4
C63 C62 H62A 111.4
C61 C62 H62B 111.4
C63 C62 H62B 111.4
H62A C62 H62B 109.2
C64 C63 C62 103.6(4)
C64 C63 H63A 111.0
C62 C63 H63A 111.0
C64 C63 H63B 111.0
C62 C63 H63B 111.0
H63A C63 H63B 109.0
O4 C64 C63 105.7(4)
O4 C64 H64A 110.6
C63 C64 H64A 110.6
O4 C64 H64B 110.6
C63 C64 H64B 110.6
H64A C64 H64B 108.7

loop_
_geom_bond_atom_site_label_1
_geom_bond_atom_site_label_2
_geom_bond_distance
Mo1 C3 1.949(4)
Mo1 C1 1.960(5)
Mo1 C2 1.975(5)
Mo1 O4 2.269(3)
Mo1 S1 2.5902(10)
Mo1 S2 2.6240(9)
Mo1 Ge1 2.7034(5)
Ge1 S2 2.3986(10)
Ge1 S1 2.4305(9)
S1 C4 1.803(4)
S2 C31 1.791(4)
C1 O1 1.166(6)
C2 O2 1.157(5)
C3 O3 1.168(5)
C4 C5 1.399(5)
C4 C9 1.409(5)
O4 C61 1.445(5)
O4 C64 1.456(6)
C5 C6 1.403(5)
C5 C10 1.498(4)
C6 C7 1.388(5)
C6 H6 0.9500
C7 C8 1.387(5)
C7 H7 0.9500
C8 C9 1.395(5)
C8 H8 0.9500
C9 C19 1.499(5)
C10 C15 1.400(5)
C10 C11 1.407(5)
C11 C12 1.398(5)
C11 C16 1.504(5)
C12 C13 1.394(6)
C12 H12 0.9500
C13 C14 1.386(6)
C13 C17 1.516(5)
C14 C15 1.409(5)
C14 H14 0.9500
C15 C18 1.507(5)
C16 H16A 0.9800
C16 H16B 0.9800
C16 H16C 0.9800
C17 H17A 0.9800
C17 H17B 0.9800
C17 H17C 0.9800
C18 H18A 0.9800
C18 H18B 0.9800
C18 H18C 0.9800
C19 C24 1.406(5)
C19 C20 1.415(5)
C20 C21 1.407(5)
C20 C25 1.495(6)
C21 C22 1.386(6)
C21 H21 0.9500
C22 C23 1.394(5)
C22 C26 1.506(6)
C23 C24 1.407(5)
C23 H23 0.9500
C24 C27 1.504(5)
C25 H25A 0.9800
C25 H25B 0.9800
C25 H25C 0.9800
C26 H26A 0.9800
C26 H26B 0.9800
C26 H26C 0.9800
C27 H27A 0.9800
C27 H27B 0.9800
C27 H27C 0.9800
C31 C32 1.414(5)
C31 C36 1.415(5)
C32 C33 1.388(6)
C32 C37 1.494(5)
C33 C34 1.383(6)
C33 H33 0.9500
C34 C35 1.389(6)
C34 H34 0.9500
C35 C36 1.397(5)
C35 H35 0.9500
C36 C46 1.503(5)
C37 C38 1.401(5)
C37 C42 1.406(5)
C38 C39 1.386(6)
C38 C43 1.511(5)
C39 C40 1.397(5)
C39 H39 0.9500
C40 C41 1.392(6)
C40 C44 1.509(6)
C41 C42 1.385(6)
C41 H41 0.9500
C42 C45 1.504(6)
C43 H43A 0.9800
C43 H43B 0.9800
C43 H43C 0.9800
C44 H44A 0.9800
C44 H44B 0.9800
C44 H44C 0.9800
C45 H45A 0.9800
C45 H45B 0.9800
C45 H45C 0.9800
C46 C47 1.399(6)
C46 C51 1.405(5)
C47 C48 1.398(6)
C47 C52 1.503(6)
C48 C49 1.390(6)
C48 H48 0.9500
C49 C50 1.379(7)
C49 C53 1.511(6)
C50 C51 1.393(6)
C50 H50 0.9500
C51 C54 1.506(6)
C52 H52A 0.9800
C52 H52B 0.9800
C52 H52C 0.9800
C53 H53A 0.9800
C53 H53B 0.9800
C53 H53C 0.9800
C54 H54A 0.9800
C54 H54B 0.9800
C54 H54C 0.9800
C61 C62 1.487(7)
C61 H61A 0.9900
C61 H61B 0.9900
C62 C63 1.550(8)
C62 H62A 0.9900
C62 H62B 0.9900
C63 C64 1.517(6)
C63 H63A 0.9900
C63 H63B 0.9900
C64 H64A 0.9900
C64 H64B 0.9900

loop_
_geom_hbond_atom_site_label_D
_geom_hbond_atom_site_label_H
_geom_hbond_atom_site_label_A
_geom_hbond_distance_DH
_geom_hbond_distance_HA
_geom_hbond_distance_DA
_geom_hbond_angle_DHA
_geom_hbond_site_symmetry_A
C62 H62A O1 0.99 2.50 3.357(7) 144 3_567
C62 H62A O1 0.99 2.50 3.357(7) 144 3_567

loop_
_geom_torsion_atom_site_label_1
_geom_torsion_atom_site_label_2
_geom_torsion_atom_site_label_3
_geom_torsion_atom_site_label_4
_geom_torsion
Ge1 S1 C4 C5 -23.0(4)
Mo1 S1 C4 C5 -93.8(3)
Ge1 S1 C4 C9 159.7(3)
Mo1 S1 C4 C9 89.0(3)
C9 C4 C5 C6 -6.1(6)
S1 C4 C5 C6 176.7(3)
C9 C4 C5 C10 170.7(4)
S1 C4 C5 C10 -6.5(5)
C4 C5 C6 C7 1.9(6)
C10 C5 C6 C7 -175.2(4)
C5 C6 C7 C8 2.0(6)
C6 C7 C8 C9 -1.6(6)
C7 C8 C9 C4 -2.5(6)
C7 C8 C9 C19 171.1(4)
C5 C4 C9 C8 6.4(6)
S1 C4 C9 C8 -176.3(3)
C5 C4 C9 C19 -166.5(4)
S1 C4 C9 C19 10.8(5)
C4 C5 C10 C15 115.4(4)
C6 C5 C10 C15 -67.7(5)
C4 C5 C10 C11 -73.0(5)
C6 C5 C10 C11 103.9(4)
C15 C10 C11 C12 0.7(5)
C5 C10 C11 C12 -170.9(3)
C15 C10 C11 C16 178.9(3)
C5 C10 C11 C16 7.3(5)
C10 C11 C12 C13 -0.8(6)
C16 C11 C12 C13 -179.1(4)
C11 C12 C13 C14 -0.6(6)
C11 C12 C13 C17 177.3(4)
C12 C13 C14 C15 2.2(6)
C17 C13 C14 C15 -175.7(4)
C11 C10 C15 C14 0.8(5)
C5 C10 C15 C14 172.4(3)
C11 C10 C15 C18 -178.0(4)
C5 C10 C15 C18 -6.5(5)
C13 C14 C15 C10 -2.3(6)
C13 C14 C15 C18 176.6(4)
C8 C9 C19 C24 -101.4(4)
C4 C9 C19 C24 71.8(5)
C8 C9 C19 C20 68.0(5)
C4 C9 C19 C20 -118.9(4)
C24 C19 C20 C21 0.8(5)
C9 C19 C20 C21 -168.3(3)
C24 C19 C20 C25 -179.3(4)
C9 C19 C20 C25 11.5(6)
C19 C20 C21 C22 0.6(6)
C25 C20 C21 C22 -179.2(4)
C20 C21 C22 C23 -1.8(6)
C20 C21 C22 C26 176.3(4)
C21 C22 C23 C24 1.5(6)
C26 C22 C23 C24 -176.5(4)
C20 C19 C24 C23 -1.0(5)
C9 C19 C24 C23 168.5(3)
C20 C19 C24 C27 -177.6(3)
C9 C19 C24 C27 -8.0(5)
C22 C23 C24 C19 -0.1(6)
C22 C23 C24 C27 176.5(4)
Ge1 S2 C31 C32 172.1(2)
Mo1 S2 C31 C32 -113.5(3)
Ge1 S2 C31 C36 -6.6(4)
Mo1 S2 C31 C36 67.7(3)
C36 C31 C32 C33 -5.5(5)
S2 C31 C32 C33 175.6(3)
C36 C31 C32 C37 170.3(3)
S2 C31 C32 C37 -8.5(5)
C31 C32 C33 C34 2.0(6)
C37 C32 C33 C34 -173.9(4)
C32 C33 C34 C35 2.0(6)
C33 C34 C35 C36 -2.7(6)
C34 C35 C36 C31 -0.8(6)
C34 C35 C36 C46 176.7(4)
C32 C31 C36 C35 4.9(5)
S2 C31 C36 C35 -176.4(3)
C32 C31 C36 C46 -172.4(3)
S2 C31 C36 C46 6.3(5)
C33 C32 C37 C38 93.5(4)
C31 C32 C37 C38 -82.4(5)
C33 C32 C37 C42 -82.7(5)
C31 C32 C37 C42 101.5(4)
C42 C37 C38 C39 -2.5(6)
C32 C37 C38 C39 -178.7(3)
C42 C37 C38 C43 178.1(4)
C32 C37 C38 C43 1.8(5)
C37 C38 C39 C40 1.1(6)
C43 C38 C39 C40 -179.4(4)
C38 C39 C40 C41 0.9(6)
C38 C39 C40 C44 -178.7(4)
C39 C40 C41 C42 -1.6(6)
C44 C40 C41 C42 178.0(4)
C40 C41 C42 C37 0.2(6)
C40 C41 C42 C45 -179.9(4)
C38 C37 C42 C41 1.9(6)
C32 C37 C42 C41 178.0(4)
C38 C37 C42 C45 -178.0(4)
C32 C37 C42 C45 -1.9(6)
C35 C36 C46 C47 70.5(5)
C31 C36 C46 C47 -112.2(4)
C35 C36 C46 C51 -100.5(4)
C31 C36 C46 C51 76.8(5)
C51 C46 C47 C48 -1.2(6)
C36 C46 C47 C48 -172.1(4)
C51 C46 C47 C52 178.1(4)
C36 C46 C47 C52 7.1(6)
C46 C47 C48 C49 1.0(6)
C52 C47 C48 C49 -178.3(4)
C47 C48 C49 C50 -1.0(6)
C47 C48 C49 C53 179.0(4)
C48 C49 C50 C51 1.3(6)
C53 C49 C50 C51 -178.7(4)
C49 C50 C51 C46 -1.5(6)
C49 C50 C51 C54 176.9(4)
C47 C46 C51 C50 1.4(6)
C36 C46 C51 C50 172.4(3)
C47 C46 C51 C54 -177.0(4)
C36 C46 C51 C54 -6.1(5)
C64 O4 C61 C62 18.9(5)
Mo1 O4 C61 C62 -161.0(3)
O4 C61 C62 C63 -32.4(5)
C61 C62 C63 C64 33.8(5)
C61 O4 C64 C63 3.5(5)
Mo1 O4 C64 C63 -176.7(3)
C62 C63 C64 O4 -23.2(5)
